data_1515293
loop_
_publ_author_name
'Sathyadevi, Palanisamy'
'Krishnamoorthy, Paramasivam'
'Butorac, Rachel R.'
'Cowley, Alan H.'
'Dharmaraj, Nallasamy'

_publ_section_title
;
 Synthesis of novel heterobimetallic copper(I) hydrazone Schiff base
 complexes: a comparative study on the effect of heterocyclic hydrazides
 towards interaction with DNA/protein, free radical scavenging and
 cytotoxicity.
;
_journal_issue 5
_journal_name_full 'Metallomics : integrated biometal science'
_journal_page_first 498
_journal_page_last 511
_journal_paper_doi 10.1039/c2mt00004k
_journal_volume 4
_journal_year 2012
_chemical_formula_moiety 'C16 H14 Fe N2 O S, C H Cl3'
_chemical_formula_sum 'C17 H15 Cl3 Fe N2 O S'
_chemical_formula_weight 457.57
_chemical_name_systematic
;
?
;
_space_group_IT_number 14
_symmetry_cell_setting monoclinic
_symmetry_space_group_name_Hall '-P 2yn'
_symmetry_space_group_name_H-M 'P 1 21/n 1'
_atom_sites_solution_hydrogens geom
_atom_sites_solution_primary direct
_atom_sites_solution_secondary difmap
_audit_creation_method SHELXL-97
_cell_angle_alpha 90.00
_cell_angle_beta 105.2480(10)
_cell_angle_gamma 90.00
_cell_formula_units_Z 8
_cell_length_a 12.9853(6)
_cell_length_b 14.4886(6)
_cell_length_c 20.9329(9)
_cell_measurement_reflns_used 12438
_cell_measurement_temperature 100(2)
_cell_measurement_theta_max 27.4778
_cell_measurement_theta_min 1.6249
_cell_volume 3799.6(3)
_computing_cell_refinement 'CrystalClear (Rigaku Inc., 2008)'
_computing_data_collection 'CrystalClear (Rigaku Inc., 2008)'
_computing_data_reduction 'CrystalClear (Rigaku Inc., 2008)'
_computing_molecular_graphics 'XP SHELXTL/PC, Siemens Analytical'
_computing_structure_refinement 'XL SHELXTL/PC, Siemens Analytical'
_computing_structure_solution
;

SIR97 - Altomare A., Burla M.C., Camalli M., Cascarano G.L., Giacovazzo C.,
Guagliardi A., Moliterni A.G.G., Polidori G.,Spagna R.
;
_diffrn_ambient_temperature 100(2)
_diffrn_measured_fraction_theta_full 0.997
_diffrn_measured_fraction_theta_max 0.997
_diffrn_measurement_device_type 'Rigaku AFC-12 with Saturn 724+ CCD'
_diffrn_measurement_method \w-scans
_diffrn_radiation_monochromator graphite
_diffrn_radiation_source 'fine-focus sealed tube'
_diffrn_radiation_type MoK\a
_diffrn_radiation_wavelength 0.71075
_diffrn_reflns_av_R_equivalents 0.0250
_diffrn_reflns_av_sigmaI/netI 0.0143
_diffrn_reflns_limit_h_max 16
_diffrn_reflns_limit_h_min -16
_diffrn_reflns_limit_k_max 18
_diffrn_reflns_limit_k_min -18
_diffrn_reflns_limit_l_max 27
_diffrn_reflns_limit_l_min -26
_diffrn_reflns_number 63669
_diffrn_reflns_theta_full 27.48
_diffrn_reflns_theta_max 27.48
_diffrn_reflns_theta_min 3.04
_exptl_absorpt_coefficient_mu 1.333
_exptl_absorpt_correction_T_max 0.6984
_exptl_absorpt_correction_T_min 0.6750
_exptl_absorpt_correction_type multi-scan
_exptl_absorpt_process_details
;
Abscor. T. Higashi. (2001). Rigaku Corp. Tokyo, Japan
;
_exptl_crystal_colour red
_exptl_crystal_density_diffrn 1.600
_exptl_crystal_density_method 'not measured'
_exptl_crystal_description prism
_exptl_crystal_F_000 1856
_exptl_crystal_size_max 0.32
_exptl_crystal_size_mid 0.31
_exptl_crystal_size_min 0.29
_refine_diff_density_max 0.626
_refine_diff_density_min -0.523
_refine_diff_density_rms 0.061
_refine_ls_extinction_method none
_refine_ls_goodness_of_fit_ref 0.977
_refine_ls_hydrogen_treatment constr
_refine_ls_matrix_type full
_refine_ls_number_parameters 473
_refine_ls_number_reflns 8677
_refine_ls_number_restraints 37
_refine_ls_restrained_S_all 0.991
_refine_ls_R_factor_all 0.0315
_refine_ls_R_factor_gt 0.0284
_refine_ls_shift/su_max 0.001
_refine_ls_shift/su_mean 0.000
_refine_ls_structure_factor_coef Fsqd
_refine_ls_weighting_details 'calc w=1/[\s^2^(Fo^2^)+(0.0390P)^2^+3.8504P] where P=(Fo^2^+2Fc^2^)/3'
_refine_ls_weighting_scheme calc
_refine_ls_wR_factor_gt 0.0729
_refine_ls_wR_factor_ref 0.0748
_reflns_number_gt 7959
_reflns_number_total 8677
_reflns_threshold_expression >2sigma(I)
_cod_data_source_file c2mt00004k.txt
_cod_data_source_block shelxl2
_cod_original_sg_symbol_H-M P21/n
_cod_database_code 1515293

loop_
_symmetry_equiv_pos_as_xyz
'x, y, z'
'-x+1/2, y+1/2, -z+1/2'
'-x, -y, -z'
'x-1/2, -y-1/2, z-1/2'

loop_
_atom_site_label
_atom_site_type_symbol
_atom_site_fract_x
_atom_site_fract_y
_atom_site_fract_z
_atom_site_U_iso_or_equiv
_atom_site_adp_type
_atom_site_occupancy
_atom_site_symmetry_multiplicity
_atom_site_calc_flag
_atom_site_refinement_flags
_atom_site_disorder_assembly
_atom_site_disorder_group
Fe1 Fe 0.472909(17) 0.559970(16) 0.658343(11) 0.01542(6) Uani 1 1 d . . .
Cl1 Cl 1.10241(4) 0.25523(3) 1.06135(2) 0.02955(10) Uani 1 1 d . . .
S1 S 1.14442(4) 0.70629(3) 0.78801(2) 0.02559(10) Uani 1 1 d . . .
O1 O 0.91632(10) 0.76027(8) 0.73880(6) 0.0240(3) Uani 1 1 d . . .
N1 N 0.84669(11) 0.63804(9) 0.78183(7) 0.0157(3) Uani 1 1 d . . .
H1N H 0.8591 0.5873 0.8057 0.022(5) Uiso 1 1 calc R . .
C1 C 1.22984(14) 0.62595(13) 0.83254(9) 0.0247(4) Uani 1 1 d . . .
H1 H 1.3051 0.6279 0.8392 0.030 Uiso 1 1 calc R . .
Fe2 Fe 0.993973(18) 0.415026(17) 0.619437(12) 0.01766(6) Uani 1 1 d . . .
Cl2 Cl 1.28659(4) 0.36685(4) 1.05849(3) 0.03817(12) Uani 1 1 d . . .
S2 S 0.83614(4) 0.37902(3) 0.98770(2) 0.02019(9) Uani 1 1 d . . .
O2 O 0.85493(9) 0.48203(8) 0.87069(6) 0.0180(2) Uani 1 1 d . . .
N2 N 0.74283(11) 0.66763(9) 0.75433(7) 0.0156(3) Uani 1 1 d . . .
C2 C 1.17826(14) 0.55883(13) 0.85743(9) 0.0222(3) Uani 1 1 d . . .
H2 H 1.2137 0.5090 0.8838 0.027 Uiso 1 1 calc R . .
Cl3 Cl 1.10517(4) 0.35891(4) 0.94376(2) 0.03678(12) Uani 1 1 d . . .
N3 N 0.80030(11) 0.36845(9) 0.79403(6) 0.0151(3) Uani 1 1 d . . .
H3N H 0.7705 0.3139 0.7844 0.022(5) Uiso 1 1 calc R . .
C3 C 1.06563(13) 0.57114(12) 0.83979(8) 0.0189(3) Uani 1 1 d . . .
H3 H 1.0172 0.5307 0.8527 0.023 Uiso 1 1 calc R . .
N4 N 0.82626(11) 0.42224(9) 0.74581(7) 0.0156(3) Uani 1 1 d . . .
C4 C 1.03543(13) 0.64919(11) 0.80161(8) 0.0174(3) Uani 1 1 d . . .
Cl5 Cl 0.15086(4) 0.88438(4) 0.67159(3) 0.04125(13) Uani 1 1 d D B .
C5 C 0.92856(13) 0.68828(11) 0.77146(8) 0.0168(3) Uani 1 1 d . . .
C6 C 0.67112(13) 0.61342(11) 0.76538(8) 0.0173(3) Uani 1 1 d . . .
H6 H 0.6931 0.5601 0.7919 0.021 Uiso 1 1 calc R . .
C7 C 0.55785(13) 0.63052(11) 0.73889(8) 0.0182(3) Uani 1 1 d . . .
C8 C 0.50496(13) 0.69318(11) 0.68755(9) 0.0200(3) Uani 1 1 d . . .
H8 H 0.5385 0.7378 0.6665 0.024 Uiso 1 1 calc R . .
C9 C 0.39276(14) 0.67629(13) 0.67390(9) 0.0245(4) Uani 1 1 d . . .
H9 H 0.3384 0.7080 0.6422 0.029 Uiso 1 1 calc R . .
C10 C 0.37667(14) 0.60362(14) 0.71600(10) 0.0274(4) Uani 1 1 d . . .
H10 H 0.3096 0.5785 0.7171 0.033 Uiso 1 1 calc R . .
C11 C 0.47731(15) 0.57504(13) 0.75592(9) 0.0245(4) Uani 1 1 d . . .
H11 H 0.4895 0.5275 0.7883 0.029 Uiso 1 1 calc R . .
C12 C 0.57924(14) 0.50257(13) 0.61298(9) 0.0237(4) Uani 1 1 d . . .
H12 H 0.6533 0.5159 0.6223 0.028 Uiso 1 1 calc R . .
C13 C 0.49729(16) 0.54889(14) 0.56592(9) 0.0287(4) Uani 1 1 d . . .
H13 H 0.5064 0.5988 0.5385 0.034 Uiso 1 1 calc R . .
C14 C 0.39838(15) 0.50699(16) 0.56723(10) 0.0341(5) Uani 1 1 d . . .
H14 H 0.3299 0.5239 0.5405 0.041 Uiso 1 1 calc R . .
C15 C 0.42021(16) 0.43562(14) 0.61537(11) 0.0325(4) Uani 1 1 d . . .
H15 H 0.3689 0.3965 0.6266 0.039 Uiso 1 1 calc R . .
C16 C 0.53246(15) 0.43290(12) 0.64390(10) 0.0265(4) Uani 1 1 d . . .
H16 H 0.5694 0.3919 0.6776 0.032 Uiso 1 1 calc R . .
C17 C 0.81064(14) 0.27366(12) 1.01692(8) 0.0220(3) Uani 1 1 d . . .
H17 H 0.8161 0.2611 1.0622 0.026 Uiso 1 1 calc R . .
C18 C 0.78160(14) 0.20975(12) 0.96765(9) 0.0223(3) Uani 1 1 d . . .
H18 H 0.7647 0.1475 0.9749 0.027 Uiso 1 1 calc R . .
C19 C 0.77938(14) 0.24623(12) 0.90448(8) 0.0193(3) Uani 1 1 d . . .
H19 H 0.7605 0.2115 0.8646 0.023 Uiso 1 1 calc R . .
C20 C 0.80782(12) 0.33784(11) 0.90774(8) 0.0156(3) Uani 1 1 d . . .
C21 C 0.82201(12) 0.40220(11) 0.85630(8) 0.0141(3) Uani 1 1 d . . .
C22 C 0.81730(12) 0.38164(11) 0.69009(8) 0.0152(3) Uani 1 1 d . . .
H22 H 0.7910 0.3202 0.6837 0.018 Uiso 1 1 calc R . .
C23 C 0.84749(12) 0.42968(11) 0.63655(8) 0.0160(3) Uani 1 1 d . . .
C24 C 0.90012(16) 0.51707(12) 0.64064(9) 0.0259(4) Uani 1 1 d . . .
H24 H 0.9175 0.5566 0.6782 0.031 Uiso 1 1 calc R . .
C25 C 0.92186(16) 0.53426(13) 0.57833(10) 0.0273(4) Uani 1 1 d . . .
H25 H 0.9558 0.5876 0.5671 0.033 Uiso 1 1 calc R . .
C26 C 0.88415(13) 0.45815(14) 0.53611(8) 0.0230(4) Uani 1 1 d . . .
H26 H 0.8889 0.4515 0.4918 0.028 Uiso 1 1 calc R . .
C27 C 0.83805(13) 0.39343(13) 0.57158(8) 0.0209(3) Uani 1 1 d . . .
H27 H 0.8065 0.3361 0.5551 0.025 Uiso 1 1 calc R . .
C28 C 1.0794(2) 0.3279(3) 0.68902(17) 0.0765(13) Uani 1 1 d . . .
H28 H 1.0553 0.2988 0.7231 0.092 Uiso 1 1 calc R . .
C29 C 1.13057(19) 0.4148(3) 0.69402(12) 0.0634(9) Uani 1 1 d . . .
H29 H 1.1457 0.4548 0.7313 0.076 Uiso 1 1 calc R . .
C30 C 1.15475(16) 0.43076(19) 0.63342(11) 0.0410(5) Uani 1 1 d . . .
H30 H 1.1897 0.4838 0.6225 0.049 Uiso 1 1 calc R . .
C31 C 1.11868(17) 0.35541(18) 0.59199(12) 0.0413(5) Uani 1 1 d . . .
H31 H 1.1261 0.3487 0.5483 0.050 Uiso 1 1 calc R . .
C32 C 1.0698(2) 0.2912(2) 0.62480(19) 0.0639(9) Uani 1 1 d . . .
H32 H 1.0371 0.2346 0.6076 0.077 Uiso 1 1 calc R . .
C33 C 1.14643(15) 0.35715(13) 1.03097(9) 0.0250(4) Uani 1 1 d . . .
H33 H 1.1138 0.4112 1.0481 0.030 Uiso 1 1 calc R . .
C34 C 0.03542(17) 0.83158(15) 0.62319(11) 0.0394(5) Uani 1 1 d D . .
H34 H 0.0015 0.7951 0.6528 0.047 Uiso 1 1 calc R A 1
Cl4 Cl 0.0625(3) 0.7577(2) 0.56358(18) 0.0850(13) Uani 0.53 1 d PDU B 1
Cl6 Cl -0.05520(19) 0.91838(17) 0.58293(16) 0.0495(5) Uani 0.53 1 d PDU B 1
Cl4A Cl 0.0790(4) 0.7437(3) 0.5766(3) 0.0963(16) Uani 0.47 1 d PDU B 2
Cl6A Cl -0.0449(3) 0.9099(4) 0.5707(2) 0.107(2) Uani 0.47 1 d PDU B 2

loop_
_atom_site_aniso_label
_atom_site_aniso_U_11
_atom_site_aniso_U_22
_atom_site_aniso_U_33
_atom_site_aniso_U_23
_atom_site_aniso_U_13
_atom_site_aniso_U_12
Fe1 0.01325(11) 0.01569(11) 0.01746(12) -0.00230(8) 0.00428(8) 0.00050(8)
Cl1 0.0304(2) 0.0272(2) 0.0312(2) 0.00298(18) 0.00855(18) 0.00298(17)
S1 0.0224(2) 0.0285(2) 0.0262(2) 0.00353(18) 0.00692(17) -0.00724(17)
O1 0.0250(6) 0.0175(6) 0.0275(7) 0.0068(5) 0.0035(5) -0.0022(5)
N1 0.0161(6) 0.0125(6) 0.0169(6) 0.0027(5) 0.0014(5) 0.0013(5)
C1 0.0176(8) 0.0343(10) 0.0225(8) -0.0049(7) 0.0057(7) -0.0031(7)
Fe2 0.01278(11) 0.02434(13) 0.01649(12) 0.00574(9) 0.00496(9) 0.00157(9)
Cl2 0.0263(2) 0.0369(3) 0.0474(3) -0.0080(2) 0.0027(2) -0.00291(19)
S2 0.0300(2) 0.01695(19) 0.01380(18) -0.00046(14) 0.00603(16) -0.00197(16)
O2 0.0240(6) 0.0131(5) 0.0175(5) -0.0007(4) 0.0062(5) -0.0023(4)
N2 0.0162(6) 0.0149(6) 0.0145(6) -0.0006(5) 0.0020(5) 0.0023(5)
C2 0.0187(8) 0.0247(9) 0.0226(8) -0.0023(7) 0.0042(6) 0.0024(6)
Cl3 0.0440(3) 0.0397(3) 0.0240(2) 0.0011(2) 0.0043(2) -0.0060(2)
N3 0.0210(6) 0.0119(6) 0.0139(6) 0.0012(5) 0.0072(5) -0.0028(5)
C3 0.0157(7) 0.0205(8) 0.0203(8) -0.0007(6) 0.0046(6) 0.0008(6)
N4 0.0180(6) 0.0145(6) 0.0163(6) 0.0035(5) 0.0078(5) -0.0001(5)
C4 0.0179(7) 0.0181(7) 0.0163(7) -0.0028(6) 0.0048(6) -0.0035(6)
Cl5 0.0314(3) 0.0384(3) 0.0520(3) 0.0033(2) 0.0074(2) -0.0068(2)
C5 0.0206(8) 0.0151(7) 0.0141(7) -0.0027(6) 0.0034(6) -0.0024(6)
C6 0.0209(8) 0.0161(7) 0.0139(7) -0.0007(6) 0.0027(6) 0.0001(6)
C7 0.0192(8) 0.0194(8) 0.0167(7) -0.0035(6) 0.0059(6) -0.0013(6)
C8 0.0178(8) 0.0158(7) 0.0257(8) -0.0026(6) 0.0048(6) 0.0016(6)
C9 0.0165(8) 0.0240(9) 0.0322(9) -0.0094(7) 0.0048(7) 0.0043(6)
C10 0.0201(8) 0.0360(10) 0.0304(10) -0.0118(8) 0.0146(7) -0.0060(7)
C11 0.0268(9) 0.0303(9) 0.0194(8) -0.0027(7) 0.0114(7) -0.0069(7)
C12 0.0191(8) 0.0271(9) 0.0261(9) -0.0085(7) 0.0081(7) 0.0043(7)
C13 0.0349(10) 0.0346(10) 0.0181(8) -0.0034(7) 0.0095(7) 0.0088(8)
C14 0.0222(9) 0.0461(12) 0.0286(10) -0.0206(9) -0.0028(7) 0.0073(8)
C15 0.0234(9) 0.0258(9) 0.0487(12) -0.0190(9) 0.0104(8) -0.0069(7)
C16 0.0263(9) 0.0182(8) 0.0350(10) -0.0057(7) 0.0083(8) 0.0050(7)
C17 0.0290(9) 0.0221(8) 0.0160(8) 0.0045(6) 0.0080(7) -0.0008(7)
C18 0.0297(9) 0.0178(8) 0.0213(8) 0.0034(6) 0.0103(7) -0.0028(7)
C19 0.0250(8) 0.0180(8) 0.0164(8) 0.0001(6) 0.0080(6) -0.0018(6)
C20 0.0172(7) 0.0167(7) 0.0136(7) 0.0002(6) 0.0053(6) 0.0000(6)
C21 0.0133(7) 0.0141(7) 0.0157(7) 0.0010(6) 0.0050(6) 0.0012(5)
C22 0.0137(7) 0.0155(7) 0.0167(7) 0.0021(6) 0.0046(6) 0.0000(5)
C23 0.0150(7) 0.0180(8) 0.0167(7) 0.0031(6) 0.0070(6) 0.0039(6)
C24 0.0396(10) 0.0167(8) 0.0285(9) 0.0002(7) 0.0215(8) -0.0005(7)
C25 0.0355(10) 0.0200(8) 0.0332(10) 0.0105(7) 0.0212(8) 0.0066(7)
C26 0.0181(8) 0.0363(10) 0.0154(8) 0.0090(7) 0.0059(6) 0.0064(7)
C27 0.0171(7) 0.0302(9) 0.0150(8) -0.0004(7) 0.0033(6) -0.0028(7)
C28 0.0286(12) 0.129(3) 0.081(2) 0.088(2) 0.0286(13) 0.0418(16)
C29 0.0232(11) 0.137(3) 0.0250(11) 0.0086(15) -0.0024(9) 0.0101(14)
C30 0.0149(8) 0.0719(17) 0.0348(11) 0.0098(11) 0.0039(8) -0.0018(9)
C31 0.0239(10) 0.0565(14) 0.0472(13) 0.0084(11) 0.0158(9) 0.0203(10)
C32 0.0352(13) 0.0419(14) 0.116(3) 0.0299(16) 0.0222(15) 0.0241(11)
C33 0.0270(9) 0.0216(8) 0.0251(9) -0.0048(7) 0.0042(7) 0.0018(7)
C34 0.0359(11) 0.0398(12) 0.0449(12) -0.0043(10) 0.0151(10) -0.0159(9)
Cl4 0.146(3) 0.0475(10) 0.0963(17) -0.0358(11) 0.093(2) -0.0507(14)
Cl6 0.0277(7) 0.0736(11) 0.0420(9) 0.0145(7) 0.0001(7) -0.0068(7)
Cl4A 0.0679(14) 0.091(3) 0.139(3) -0.075(2) 0.0423(17) -0.0397(16)
Cl6A 0.0527(16) 0.190(4) 0.072(2) 0.052(2) 0.0075(14) 0.0254(18)

loop_
_atom_type_symbol
_atom_type_description
_atom_type_scat_dispersion_real
_atom_type_scat_dispersion_imag
_atom_type_scat_source
C C 0.0033 0.0016 'International Tables Vol C Tables 4.2.6.8 and 6.1.1.4'
H H 0.0000 0.0000 'International Tables Vol C Tables 4.2.6.8 and 6.1.1.4'
N N 0.0061 0.0033 'International Tables Vol C Tables 4.2.6.8 and 6.1.1.4'
O O 0.0106 0.0060 'International Tables Vol C Tables 4.2.6.8 and 6.1.1.4'
Cl Cl 0.1484 0.1585 'International Tables Vol C Tables 4.2.6.8 and 6.1.1.4'
Fe Fe 0.3463 0.8444 'International Tables Vol C Tables 4.2.6.8 and 6.1.1.4'
S S 0.1246 0.1234 'International Tables Vol C Tables 4.2.6.8 and 6.1.1.4'

loop_
_geom_angle_atom_site_label_1
_geom_angle_atom_site_label_2
_geom_angle_atom_site_label_3
_geom_angle
C7 Fe1 C8 41.37(7)
C7 Fe1 C11 41.32(7)
C8 Fe1 C11 69.39(7)
C7 Fe1 C12 107.71(7)
C8 Fe1 C12 114.54(7)
C11 Fe1 C12 131.55(8)
C7 Fe1 C13 129.69(8)
C8 Fe1 C13 106.75(8)
C11 Fe1 C13 169.75(8)
C12 Fe1 C13 40.44(7)
C7 Fe1 C14 169.19(9)
C8 Fe1 C14 130.15(8)
C11 Fe1 C14 148.73(8)
C12 Fe1 C14 68.08(7)
C13 Fe1 C14 40.80(8)
C7 Fe1 C15 148.49(8)
C8 Fe1 C15 169.85(8)
C11 Fe1 C15 116.86(9)
C12 Fe1 C15 68.11(8)
C13 Fe1 C15 68.47(9)
C14 Fe1 C15 40.54(9)
C7 Fe1 C16 115.52(7)
C8 Fe1 C16 147.26(7)
C11 Fe1 C16 109.36(8)
C12 Fe1 C16 40.53(8)
C13 Fe1 C16 68.42(8)
C14 Fe1 C16 68.29(8)
C15 Fe1 C16 40.62(8)
C7 Fe1 C9 69.04(7)
C8 Fe1 C9 40.98(7)
C11 Fe1 C9 68.59(8)
C12 Fe1 C9 147.12(8)
C13 Fe1 C9 115.18(8)
C14 Fe1 C9 108.70(8)
C15 Fe1 C9 131.85(8)
C16 Fe1 C9 171.17(8)
C7 Fe1 C10 68.81(7)
C8 Fe1 C10 68.84(7)
C11 Fe1 C10 40.47(8)
C12 Fe1 C10 170.92(8)
C13 Fe1 C10 148.14(8)
C14 Fe1 C10 116.85(8)
C15 Fe1 C10 110.15(8)
C16 Fe1 C10 132.47(8)
C9 Fe1 C10 40.59(8)
C1 S1 C4 91.51(9)
C5 N1 N2 119.11(13)
C5 N1 H1N 120.4
N2 N1 H1N 120.4
C2 C1 S1 112.48(13)
C2 C1 H1 123.8
S1 C1 H1 123.8
C28 Fe2 C29 40.83(15)
C28 Fe2 C27 123.02(11)
C29 Fe2 C27 158.98(10)
C28 Fe2 C32 40.96(15)
C29 Fe2 C32 69.15(15)
C27 Fe2 C32 107.24(11)
C28 Fe2 C23 107.39(8)
C29 Fe2 C23 122.14(9)
C27 Fe2 C23 41.22(7)
C32 Fe2 C23 122.88(9)
C28 Fe2 C24 122.80(12)
C29 Fe2 C24 106.56(12)
C27 Fe2 C24 69.14(8)
C32 Fe2 C24 159.38(11)
C23 Fe2 C24 41.11(7)
C28 Fe2 C26 159.13(14)
C29 Fe2 C26 158.54(12)
C27 Fe2 C26 40.88(7)
C32 Fe2 C26 122.46(12)
C23 Fe2 C26 69.10(6)
C24 Fe2 C26 68.91(8)
C28 Fe2 C30 67.70(10)
C29 Fe2 C30 40.30(10)
C27 Fe2 C30 159.28(8)
C32 Fe2 C30 68.22(12)
C23 Fe2 C30 158.32(9)
C24 Fe2 C30 122.34(10)
C26 Fe2 C30 123.14(8)
C28 Fe2 C25 159.05(15)
C29 Fe2 C25 122.38(13)
C27 Fe2 C25 68.66(8)
C32 Fe2 C25 158.37(12)
C23 Fe2 C25 68.92(7)
C24 Fe2 C25 40.93(7)
C26 Fe2 C25 40.62(8)
C30 Fe2 C25 107.68(9)
C28 Fe2 C31 67.32(11)
C29 Fe2 C31 67.65(11)
C27 Fe2 C31 123.76(9)
C32 Fe2 C31 40.20(11)
C23 Fe2 C31 159.68(9)
C24 Fe2 C31 158.45(9)
C26 Fe2 C31 108.43(8)
C30 Fe2 C31 39.93(11)
C25 Fe2 C31 123.18(9)
C17 S2 C20 91.52(8)
C6 N2 N1 114.06(13)
C1 C2 C3 112.78(16)
C1 C2 H2 123.6
C3 C2 H2 123.6
C21 N3 N4 118.06(13)
C21 N3 H3N 121.0
N4 N3 H3N 121.0
C4 C3 C2 111.66(15)
C4 C3 H3 124.2
C2 C3 H3 124.2
C22 N4 N3 115.01(13)
C3 C4 C5 130.76(15)
C3 C4 S1 111.56(12)
C5 C4 S1 117.67(12)
O1 C5 N1 123.48(15)
O1 C5 C4 122.01(15)
N1 C5 C4 114.50(14)
N2 C6 C7 122.47(15)
N2 C6 H6 118.8
C7 C6 H6 118.8
C8 C7 C11 107.66(15)
C8 C7 C6 129.16(15)
C11 C7 C6 122.74(16)
C8 C7 Fe1 69.42(9)
C11 C7 Fe1 69.67(10)
C6 C7 Fe1 120.41(11)
C9 C8 C7 107.63(15)
C9 C8 Fe1 70.15(10)
C7 C8 Fe1 69.20(9)
C9 C8 H8 126.2
C7 C8 H8 126.2
Fe1 C8 H8 126.0
C10 C9 C8 108.09(16)
C10 C9 Fe1 69.74(10)
C8 C9 Fe1 68.87(9)
C10 C9 H9 126.0
C8 C9 H9 126.0
Fe1 C9 H9 127.0
C11 C10 C9 108.60(15)
C11 C10 Fe1 69.30(10)
C9 C10 Fe1 69.67(10)
C11 C10 H10 125.7
C9 C10 H10 125.7
Fe1 C10 H10 126.9
C10 C11 C7 108.01(16)
C10 C11 Fe1 70.24(10)
C7 C11 Fe1 69.01(9)
C10 C11 H11 126.0
C7 C11 H11 126.0
Fe1 C11 H11 126.3
C13 C12 C16 108.74(17)
C13 C12 Fe1 69.80(10)
C16 C12 Fe1 69.85(10)
C13 C12 H12 125.6
C16 C12 H12 125.6
Fe1 C12 H12 126.3
C12 C13 C14 107.49(18)
C12 C13 Fe1 69.76(10)
C14 C13 Fe1 69.61(11)
C12 C13 H13 126.3
C14 C13 H13 126.3
Fe1 C13 H13 125.9
C15 C14 C13 108.11(17)
C15 C14 Fe1 69.80(11)
C13 C14 Fe1 69.59(10)
C15 C14 H14 125.9
C13 C14 H14 125.9
Fe1 C14 H14 126.2
C14 C15 C16 108.03(18)
C14 C15 Fe1 69.66(11)
C16 C15 Fe1 69.71(10)
C14 C15 H15 126.0
C16 C15 H15 126.0
Fe1 C15 H15 126.2
C12 C16 C15 107.63(18)
C12 C16 Fe1 69.62(10)
C15 C16 Fe1 69.67(10)
C12 C16 H16 126.2
C15 C16 H16 126.2
Fe1 C16 H16 126.1
C18 C17 S2 112.16(13)
C18 C17 H17 123.9
S2 C17 H17 123.9
C17 C18 C19 112.71(15)
C17 C18 H18 123.6
C19 C18 H18 123.6
C20 C19 C18 111.99(15)
C20 C19 H19 124.0
C18 C19 H19 124.0
C19 C20 C21 131.22(15)
C19 C20 S2 111.62(12)
C21 C20 S2 117.09(12)
O2 C21 N3 122.84(14)
O2 C21 C20 120.90(14)
N3 C21 C20 116.23(14)
N4 C22 C23 120.07(15)
N4 C22 H22 120.0
C23 C22 H22 120.0
C24 C23 C27 107.55(14)
C24 C23 C22 126.68(15)
C27 C23 C22 125.56(15)
C24 C23 Fe2 69.47(10)
C27 C23 Fe2 69.24(9)
C22 C23 Fe2 122.53(11)
C25 C24 C23 107.82(16)
C25 C24 Fe2 69.77(10)
C23 C24 Fe2 69.42(9)
C25 C24 H24 126.1
C23 C24 H24 126.1
Fe2 C24 H24 126.3
C26 C25 C24 108.36(16)
C26 C25 Fe2 69.50(10)
C24 C25 Fe2 69.30(10)
C26 C25 H25 125.8
C24 C25 H25 125.8
Fe2 C25 H25 127.0
C25 C26 C27 108.14(15)
C25 C26 Fe2 69.87(10)
C27 C26 Fe2 69.34(9)
C25 C26 H26 125.9
C27 C26 H26 125.9
Fe2 C26 H26 126.4
C26 C27 C23 108.13(16)
C26 C27 Fe2 69.78(10)
C23 C27 Fe2 69.54(9)
C26 C27 H27 125.9
C23 C27 H27 125.9
Fe2 C27 H27 126.3
C29 C28 C32 109.0(2)
C29 C28 Fe2 69.88(14)
C32 C28 Fe2 69.97(14)
C29 C28 H28 125.5
C32 C28 H28 125.5
Fe2 C28 H28 126.2
C30 C29 C28 107.0(3)
C30 C29 Fe2 70.30(13)
C28 C29 Fe2 69.28(14)
C30 C29 H29 126.5
C28 C29 H29 126.5
Fe2 C29 H29 125.5
C31 C30 C29 108.3(3)
C31 C30 Fe2 70.16(12)
C29 C30 Fe2 69.40(13)
C31 C30 H30 125.8
C29 C30 H30 125.8
Fe2 C30 H30 126.2
C30 C31 C32 109.6(2)
C30 C31 Fe2 69.91(12)
C32 C31 Fe2 69.48(13)
C30 C31 H31 125.2
C32 C31 H31 125.2
Fe2 C31 H31 127.0
C31 C32 C28 106.1(3)
C31 C32 Fe2 70.31(13)
C28 C32 Fe2 69.06(16)
C31 C32 H32 127.0
C28 C32 H32 127.0
Fe2 C32 H32 125.3
Cl1 C33 Cl3 110.30(10)
Cl1 C33 Cl2 110.71(10)
Cl3 C33 Cl2 110.10(10)
Cl1 C33 H33 108.6
Cl3 C33 H33 108.6
Cl2 C33 H33 108.6
Cl6A C34 Cl4 98.6(3)
Cl6A C34 Cl5 111.3(2)
Cl4 C34 Cl5 112.25(18)
Cl4 C34 Cl6 109.1(2)
Cl5 C34 Cl6 108.97(14)
Cl6A C34 Cl4A 110.3(3)
Cl5 C34 Cl4A 106.38(18)
Cl6 C34 Cl4A 120.8(3)
Cl6A C34 H34 116.8
Cl4 C34 H34 108.8
Cl5 C34 H34 108.8
Cl6 C34 H34 108.8
Cl4A C34 H34 102.5

loop_
_geom_bond_atom_site_label_1
_geom_bond_atom_site_label_2
_geom_bond_distance
Fe1 C7 2.0312(16)
Fe1 C8 2.0342(17)
Fe1 C11 2.0400(18)
Fe1 C12 2.0468(17)
Fe1 C13 2.0473(18)
Fe1 C14 2.0476(19)
Fe1 C15 2.0494(19)
Fe1 C16 2.0499(17)
Fe1 C9 2.0513(17)
Fe1 C10 2.0523(17)
Cl1 C33 1.762(2)
S1 C1 1.706(2)
S1 C4 1.7265(16)
O1 C5 1.234(2)
N1 C5 1.352(2)
N1 N2 1.3876(18)
N1 H1N 0.8800
C1 C2 1.360(3)
C1 H1 0.9500
Fe2 C28 2.024(2)
Fe2 C29 2.031(2)
Fe2 C27 2.0332(17)
Fe2 C32 2.036(2)
Fe2 C23 2.0372(15)
Fe2 C24 2.0378(18)
Fe2 C26 2.0391(17)
Fe2 C30 2.043(2)
Fe2 C25 2.0440(18)
Fe2 C31 2.046(2)
Cl2 C33 1.7642(19)
S2 C17 1.7089(18)
S2 C20 1.7231(16)
O2 C21 1.2423(19)
N2 C6 1.285(2)
C2 C3 1.422(2)
C2 H2 0.9500
Cl3 C33 1.7624(19)
N3 C21 1.351(2)
N3 N4 1.3852(18)
N3 H3N 0.8800
C3 C4 1.381(2)
C3 H3 0.9500
N4 C22 1.284(2)
C4 C5 1.478(2)
Cl5 C34 1.749(2)
C6 C7 1.450(2)
C6 H6 0.9500
C7 C8 1.436(2)
C7 C11 1.436(2)
C8 C9 1.430(2)
C8 H8 0.9500
C9 C10 1.423(3)
C9 H9 0.9500
C10 C11 1.415(3)
C10 H10 0.9500
C11 H11 0.9500
C12 C13 1.415(3)
C12 C16 1.419(3)
C12 H12 0.9500
C13 C14 1.427(3)
C13 H13 0.9500
C14 C15 1.419(3)
C14 H14 0.9500
C15 C16 1.423(3)
C15 H15 0.9500
C16 H16 0.9500
C17 C18 1.363(3)
C17 H17 0.9500
C18 C19 1.417(2)
C18 H18 0.9500
C19 C20 1.375(2)
C19 H19 0.9500
C20 C21 1.472(2)
C22 C23 1.458(2)
C22 H22 0.9500
C23 C24 1.431(2)
C23 C27 1.433(2)
C24 C25 1.427(2)
C24 H24 0.9500
C25 C26 1.417(3)
C25 H25 0.9500
C26 C27 1.422(2)
C26 H26 0.9500
C27 H27 0.9500
C28 C29 1.415(5)
C28 C32 1.420(5)
C28 H28 0.9500
C29 C30 1.404(3)
C29 H29 0.9500
C30 C31 1.396(4)
C30 H30 0.9500
C31 C32 1.403(4)
C31 H31 0.9500
C32 H32 0.9500
C33 H33 1.0000
C34 Cl6A 1.727(4)
C34 Cl4 1.749(3)
C34 Cl6 1.776(3)
C34 Cl4A 1.784(4)
C34 H34 1.0000

loop_
_geom_torsion_atom_site_label_1
_geom_torsion_atom_site_label_2
_geom_torsion_atom_site_label_3
_geom_torsion_atom_site_label_4
_geom_torsion
C4 S1 C1 C2 -0.60(15)
C5 N1 N2 C6 177.86(14)
S1 C1 C2 C3 0.6(2)
C1 C2 C3 C4 -0.3(2)
C21 N3 N4 C22 170.92(14)
C2 C3 C4 C5 178.97(16)
C2 C3 C4 S1 -0.12(18)
C1 S1 C4 C3 0.41(13)
C1 S1 C4 C5 -178.82(13)
N2 N1 C5 O1 0.4(2)
N2 N1 C5 C4 -178.57(13)
C3 C4 C5 O1 179.35(17)
S1 C4 C5 O1 -1.6(2)
C3 C4 C5 N1 -1.7(3)
S1 C4 C5 N1 177.39(11)
N1 N2 C6 C7 -177.78(14)
N2 C6 C7 C8 14.4(3)
N2 C6 C7 C11 -174.14(16)
N2 C6 C7 Fe1 101.70(17)
C11 Fe1 C7 C8 -118.99(14)
C12 Fe1 C7 C8 107.27(10)
C13 Fe1 C7 C8 67.92(13)
C14 Fe1 C7 C8 41.9(4)
C15 Fe1 C7 C8 -175.89(13)
C16 Fe1 C7 C8 150.25(10)
C9 Fe1 C7 C8 -37.99(10)
C10 Fe1 C7 C8 -81.63(11)
C8 Fe1 C7 C11 118.99(14)
C12 Fe1 C7 C11 -133.73(11)
C13 Fe1 C7 C11 -173.09(11)
C14 Fe1 C7 C11 160.9(4)
C15 Fe1 C7 C11 -56.90(18)
C16 Fe1 C7 C11 -90.76(12)
C9 Fe1 C7 C11 81.00(12)
C10 Fe1 C7 C11 37.36(11)
C8 Fe1 C7 C6 -124.18(18)
C11 Fe1 C7 C6 116.83(18)
C12 Fe1 C7 C6 -16.91(15)
C13 Fe1 C7 C6 -56.26(17)
C14 Fe1 C7 C6 -82.3(4)
C15 Fe1 C7 C6 59.9(2)
C16 Fe1 C7 C6 26.07(16)
C9 Fe1 C7 C6 -162.17(16)
C10 Fe1 C7 C6 154.19(16)
C11 C7 C8 C9 0.48(19)
C6 C7 C8 C9 172.93(16)
Fe1 C7 C8 C9 59.88(12)
C11 C7 C8 Fe1 -59.40(12)
C6 C7 C8 Fe1 113.05(17)
C7 Fe1 C8 C9 -118.79(15)
C11 Fe1 C8 C9 -80.69(12)
C12 Fe1 C8 C9 151.91(11)
C13 Fe1 C8 C9 109.34(12)
C14 Fe1 C8 C9 70.64(14)
C15 Fe1 C8 C9 48.9(5)
C16 Fe1 C8 C9 -174.69(14)
C10 Fe1 C8 C9 -37.24(11)
C11 Fe1 C8 C7 38.10(10)
C12 Fe1 C8 C7 -89.30(11)
C13 Fe1 C8 C7 -131.87(10)
C14 Fe1 C8 C7 -170.57(10)
C15 Fe1 C8 C7 167.7(4)
C16 Fe1 C8 C7 -55.90(18)
C9 Fe1 C8 C7 118.79(15)
C10 Fe1 C8 C7 81.55(11)
C7 C8 C9 C10 -0.40(19)
Fe1 C8 C9 C10 58.88(12)
C7 C8 C9 Fe1 -59.28(11)
C7 Fe1 C9 C10 -81.50(11)
C8 Fe1 C9 C10 -119.84(15)
C11 Fe1 C9 C10 -37.03(11)
C12 Fe1 C9 C10 -171.93(13)
C13 Fe1 C9 C10 153.36(11)
C14 Fe1 C9 C10 109.74(12)
C15 Fe1 C9 C10 70.44(15)
C7 Fe1 C9 C8 38.34(10)
C11 Fe1 C9 C8 82.81(11)
C12 Fe1 C9 C8 -52.09(18)
C13 Fe1 C9 C8 -86.80(12)
C14 Fe1 C9 C8 -130.42(12)
C15 Fe1 C9 C8 -169.72(12)
C10 Fe1 C9 C8 119.84(15)
C8 C9 C10 C11 0.2(2)
Fe1 C9 C10 C11 58.50(13)
C8 C9 C10 Fe1 -58.34(12)
C7 Fe1 C10 C11 -38.13(11)
C8 Fe1 C10 C11 -82.65(11)
C13 Fe1 C10 C11 -170.50(14)
C14 Fe1 C10 C11 151.96(12)
C15 Fe1 C10 C11 108.15(12)
C16 Fe1 C10 C11 67.63(14)
C9 Fe1 C10 C11 -120.24(15)
C7 Fe1 C10 C9 82.11(11)
C8 Fe1 C10 C9 37.59(10)
C11 Fe1 C10 C9 120.24(15)
C13 Fe1 C10 C9 -50.25(19)
C14 Fe1 C10 C9 -87.79(13)
C15 Fe1 C10 C9 -131.61(12)
C16 Fe1 C10 C9 -172.13(11)
C9 C10 C11 C7 0.1(2)
Fe1 C10 C11 C7 58.87(12)
C9 C10 C11 Fe1 -58.73(12)
C8 C7 C11 C10 -0.39(19)
C6 C7 C11 C10 -173.43(15)
Fe1 C7 C11 C10 -59.63(12)
C8 C7 C11 Fe1 59.25(11)
C6 C7 C11 Fe1 -113.80(15)
C7 Fe1 C11 C10 119.32(16)
C8 Fe1 C11 C10 81.18(12)
C12 Fe1 C11 C10 -173.78(11)
C13 Fe1 C11 C10 150.7(4)
C14 Fe1 C11 C10 -53.9(2)
C15 Fe1 C11 C10 -90.07(13)
C16 Fe1 C11 C10 -133.70(12)
C9 Fe1 C11 C10 37.14(11)
C8 Fe1 C11 C7 -38.15(10)
C12 Fe1 C11 C7 66.89(14)
C13 Fe1 C11 C7 31.4(5)
C14 Fe1 C11 C7 -173.21(14)
C15 Fe1 C11 C7 150.61(10)
C16 Fe1 C11 C7 106.98(11)
C9 Fe1 C11 C7 -82.19(11)
C10 Fe1 C11 C7 -119.32(16)
C7 Fe1 C12 C13 -131.22(12)
C8 Fe1 C12 C13 -87.28(13)
C11 Fe1 C12 C13 -170.82(12)
C14 Fe1 C12 C13 38.20(13)
C15 Fe1 C12 C13 82.05(13)
C16 Fe1 C12 C13 119.98(16)
C9 Fe1 C12 C13 -52.62(18)
C7 Fe1 C12 C16 108.81(11)
C8 Fe1 C12 C16 152.74(11)
C11 Fe1 C12 C16 69.20(14)
C13 Fe1 C12 C16 -119.98(16)
C14 Fe1 C12 C16 -81.78(13)
C15 Fe1 C12 C16 -37.93(12)
C9 Fe1 C12 C16 -172.60(13)
C16 C12 C13 C14 -0.5(2)
Fe1 C12 C13 C14 -59.63(12)
C16 C12 C13 Fe1 59.17(12)
C7 Fe1 C13 C12 68.63(14)
C8 Fe1 C13 C12 108.39(12)
C11 Fe1 C13 C12 42.1(5)
C14 Fe1 C13 C12 -118.61(17)
C15 Fe1 C13 C12 -81.09(12)
C16 Fe1 C13 C12 -37.26(11)
C9 Fe1 C13 C12 151.53(11)
C10 Fe1 C13 C12 -174.91(14)
C7 Fe1 C13 C14 -172.76(12)
C8 Fe1 C13 C14 -133.00(12)
C11 Fe1 C13 C14 160.7(4)
C12 Fe1 C13 C14 118.61(17)
C15 Fe1 C13 C14 37.52(12)
C16 Fe1 C13 C14 81.35(13)
C9 Fe1 C13 C14 -89.86(13)
C10 Fe1 C13 C14 -56.3(2)
C12 C13 C14 C15 0.4(2)
Fe1 C13 C14 C15 -59.38(13)
C12 C13 C14 Fe1 59.73(12)
C7 Fe1 C14 C15 150.5(4)
C8 Fe1 C14 C15 -174.25(11)
C11 Fe1 C14 C15 -54.1(2)
C12 Fe1 C14 C15 81.50(12)
C13 Fe1 C14 C15 119.36(16)
C16 Fe1 C14 C15 37.69(11)
C9 Fe1 C14 C15 -133.46(12)
C10 Fe1 C14 C15 -90.12(13)
C7 Fe1 C14 C13 31.1(4)
C8 Fe1 C14 C13 66.39(14)
C11 Fe1 C14 C13 -173.50(14)
C12 Fe1 C14 C13 -37.86(11)
C15 Fe1 C14 C13 -119.36(16)
C16 Fe1 C14 C13 -81.68(12)
C9 Fe1 C14 C13 107.17(12)
C10 Fe1 C14 C13 150.52(12)
C13 C14 C15 C16 -0.1(2)
Fe1 C14 C15 C16 -59.36(13)
C13 C14 C15 Fe1 59.25(13)
C7 Fe1 C15 C14 -169.82(13)
C8 Fe1 C15 C14 25.8(5)
C11 Fe1 C15 C14 151.86(11)
C12 Fe1 C15 C14 -81.42(12)
C13 Fe1 C15 C14 -37.75(11)
C16 Fe1 C15 C14 -119.27(17)
C9 Fe1 C15 C14 67.36(15)
C10 Fe1 C15 C14 108.13(12)
C7 Fe1 C15 C16 -50.6(2)
C8 Fe1 C15 C16 145.0(4)
C11 Fe1 C15 C16 -88.87(13)
C12 Fe1 C15 C16 37.85(12)
C13 Fe1 C15 C16 81.52(13)
C14 Fe1 C15 C16 119.27(17)
C9 Fe1 C15 C16 -173.37(12)
C10 Fe1 C15 C16 -132.60(12)
C13 C12 C16 C15 0.4(2)
Fe1 C12 C16 C15 59.53(13)
C13 C12 C16 Fe1 -59.14(12)
C14 C15 C16 C12 -0.2(2)
Fe1 C15 C16 C12 -59.50(12)
C14 C15 C16 Fe1 59.34(13)
C7 Fe1 C16 C12 -87.74(12)
C8 Fe1 C16 C12 -50.40(19)
C11 Fe1 C16 C12 -132.14(11)
C13 Fe1 C16 C12 37.17(11)
C14 Fe1 C16 C12 81.22(12)
C15 Fe1 C16 C12 118.83(17)
C10 Fe1 C16 C12 -171.64(11)
C7 Fe1 C16 C15 153.43(12)
C8 Fe1 C16 C15 -169.23(14)
C11 Fe1 C16 C15 109.02(13)
C12 Fe1 C16 C15 -118.83(17)
C13 Fe1 C16 C15 -81.66(14)
C14 Fe1 C16 C15 -37.61(13)
C10 Fe1 C16 C15 69.52(16)
C20 S2 C17 C18 -0.07(15)
S2 C17 C18 C19 -0.2(2)
C17 C18 C19 C20 0.4(2)
C18 C19 C20 C21 176.47(16)
C18 C19 C20 S2 -0.42(19)
C17 S2 C20 C19 0.28(14)
C17 S2 C20 C21 -177.09(13)
N4 N3 C21 O2 6.7(2)
N4 N3 C21 C20 -171.40(13)
C19 C20 C21 O2 -175.44(17)
S2 C20 C21 O2 1.3(2)
C19 C20 C21 N3 2.7(3)
S2 C20 C21 N3 179.46(11)
N3 N4 C22 C23 -176.93(13)
N4 C22 C23 C24 8.2(3)
N4 C22 C23 C27 -177.80(15)
N4 C22 C23 Fe2 95.68(17)
C28 Fe2 C23 C24 120.30(17)
C29 Fe2 C23 C24 78.00(17)
C27 Fe2 C23 C24 -119.09(15)
C32 Fe2 C23 C24 162.59(16)
C26 Fe2 C23 C24 -81.49(12)
C30 Fe2 C23 C24 47.1(3)
C25 Fe2 C23 C24 -37.83(11)
C31 Fe2 C23 C24 -168.2(2)
C28 Fe2 C23 C27 -120.61(17)
C29 Fe2 C23 C27 -162.91(16)
C32 Fe2 C23 C27 -78.32(17)
C24 Fe2 C23 C27 119.09(15)
C26 Fe2 C23 C27 37.60(11)
C30 Fe2 C23 C27 166.2(2)
C25 Fe2 C23 C27 81.26(11)
C31 Fe2 C23 C27 -49.1(3)
C28 Fe2 C23 C22 -0.9(2)
C29 Fe2 C23 C22 -43.2(2)
C27 Fe2 C23 C22 119.73(18)
C32 Fe2 C23 C22 41.4(2)
C24 Fe2 C23 C22 -121.18(18)
C26 Fe2 C23 C22 157.33(16)
C30 Fe2 C23 C22 -74.1(3)
C25 Fe2 C23 C22 -159.02(16)
C31 Fe2 C23 C22 70.6(3)
C27 C23 C24 C25 0.4(2)
C22 C23 C24 C25 175.34(16)
Fe2 C23 C24 C25 59.43(13)
C27 C23 C24 Fe2 -58.98(11)
C22 C23 C24 Fe2 115.91(16)
C28 Fe2 C24 C25 162.29(16)
C29 Fe2 C24 C25 120.66(15)
C27 Fe2 C24 C25 -81.08(12)
C32 Fe2 C24 C25 -164.6(3)
C23 Fe2 C24 C25 -119.12(16)
C26 Fe2 C24 C25 -37.16(12)
C30 Fe2 C24 C25 79.55(15)
C31 Fe2 C24 C25 49.8(3)
C28 Fe2 C24 C23 -78.58(16)
C29 Fe2 C24 C23 -120.22(13)
C27 Fe2 C24 C23 38.04(10)
C32 Fe2 C24 C23 -45.5(4)
C26 Fe2 C24 C23 81.97(11)
C30 Fe2 C24 C23 -161.33(11)
C25 Fe2 C24 C23 119.12(16)
C31 Fe2 C24 C23 168.9(2)
C23 C24 C25 C26 -0.5(2)
Fe2 C24 C25 C26 58.67(13)
C23 C24 C25 Fe2 -59.21(12)
C28 Fe2 C25 C26 -165.7(2)
C29 Fe2 C25 C26 162.43(12)
C27 Fe2 C25 C26 -37.70(10)
C32 Fe2 C25 C26 45.3(3)
C23 Fe2 C25 C26 -82.07(11)
C24 Fe2 C25 C26 -120.06(16)
C30 Fe2 C25 C26 120.65(12)
C31 Fe2 C25 C26 79.51(14)
C28 Fe2 C25 C24 -45.6(3)
C29 Fe2 C25 C24 -77.52(15)
C27 Fe2 C25 C24 82.36(12)
C32 Fe2 C25 C24 165.3(3)
C23 Fe2 C25 C24 37.99(11)
C26 Fe2 C25 C24 120.06(16)
C30 Fe2 C25 C24 -119.30(13)
C31 Fe2 C25 C24 -160.43(13)
C24 C25 C26 C27 0.4(2)
Fe2 C25 C26 C27 58.97(12)
C24 C25 C26 Fe2 -58.55(13)
C28 Fe2 C26 C25 165.6(2)
C29 Fe2 C26 C25 -44.2(3)
C27 Fe2 C26 C25 119.51(15)
C32 Fe2 C26 C25 -161.92(13)
C23 Fe2 C26 C25 81.60(11)
C24 Fe2 C26 C25 37.43(10)
C30 Fe2 C26 C25 -78.23(14)
C31 Fe2 C26 C25 -119.83(12)
C28 Fe2 C26 C27 46.1(3)
C29 Fe2 C26 C27 -163.7(3)
C32 Fe2 C26 C27 78.57(14)
C23 Fe2 C26 C27 -37.91(10)
C24 Fe2 C26 C27 -82.08(11)
C30 Fe2 C26 C27 162.27(13)
C25 Fe2 C26 C27 -119.51(15)
C31 Fe2 C26 C27 120.66(12)
C25 C26 C27 C23 -0.14(19)
Fe2 C26 C27 C23 59.16(11)
C25 C26 C27 Fe2 -59.30(12)
C24 C23 C27 C26 -0.19(19)
C22 C23 C27 C26 -175.16(15)
Fe2 C23 C27 C26 -59.32(12)
C24 C23 C27 Fe2 59.12(12)
C22 C23 C27 Fe2 -115.84(16)
C28 Fe2 C27 C26 -162.17(16)
C29 Fe2 C27 C26 163.4(3)
C32 Fe2 C27 C26 -120.01(14)
C23 Fe2 C27 C26 119.43(15)
C24 Fe2 C27 C26 81.49(11)
C30 Fe2 C27 C26 -46.1(3)
C25 Fe2 C27 C26 37.47(11)
C31 Fe2 C27 C26 -78.99(14)
C28 Fe2 C27 C23 78.40(17)
C29 Fe2 C27 C23 43.9(4)
C32 Fe2 C27 C23 120.56(14)
C24 Fe2 C27 C23 -37.94(10)
C26 Fe2 C27 C23 -119.43(15)
C30 Fe2 C27 C23 -165.6(2)
C25 Fe2 C27 C23 -81.96(11)
C31 Fe2 C27 C23 161.59(11)
C27 Fe2 C28 C29 -161.92(14)
C32 Fe2 C28 C29 120.2(2)
C23 Fe2 C28 C29 -119.35(15)
C24 Fe2 C28 C29 -76.88(17)
C26 Fe2 C28 C29 163.8(2)
C30 Fe2 C28 C29 38.18(16)
C25 Fe2 C28 C29 -43.0(3)
C31 Fe2 C28 C29 81.55(17)
C29 Fe2 C28 C32 -120.2(2)
C27 Fe2 C28 C32 77.91(17)
C23 Fe2 C28 C32 120.48(16)
C24 Fe2 C28 C32 162.95(15)
C26 Fe2 C28 C32 43.7(3)
C30 Fe2 C28 C32 -81.99(17)
C25 Fe2 C28 C32 -163.2(2)
C31 Fe2 C28 C32 -38.62(16)
C32 C28 C29 C30 -1.3(3)
Fe2 C28 C29 C30 -60.51(17)
C32 C28 C29 Fe2 59.21(16)
C28 Fe2 C29 C30 117.8(3)
C27 Fe2 C29 C30 164.4(2)
C32 Fe2 C29 C30 80.5(2)
C23 Fe2 C29 C30 -162.94(15)
C24 Fe2 C29 C30 -120.80(18)
C26 Fe2 C29 C30 -46.4(4)
C25 Fe2 C29 C30 -78.9(2)
C31 Fe2 C29 C30 37.16(18)
C27 Fe2 C29 C28 46.5(4)
C32 Fe2 C29 C28 -37.34(18)
C23 Fe2 C29 C28 79.2(2)
C24 Fe2 C29 C28 121.35(18)
C26 Fe2 C29 C28 -164.3(2)
C30 Fe2 C29 C28 -117.8(3)
C25 Fe2 C29 C28 163.21(16)
C31 Fe2 C29 C28 -80.69(19)
C28 C29 C30 C31 0.3(3)
Fe2 C29 C30 C31 -59.57(16)
C28 C29 C30 Fe2 59.85(16)
C28 Fe2 C30 C31 80.84(19)
C29 Fe2 C30 C31 119.5(3)
C27 Fe2 C30 C31 -44.6(3)
C32 Fe2 C30 C31 36.48(17)
C23 Fe2 C30 C31 161.8(2)
C24 Fe2 C30 C31 -163.48(13)
C26 Fe2 C30 C31 -78.94(17)
C25 Fe2 C30 C31 -120.94(14)
C28 Fe2 C30 C29 -38.7(2)
C27 Fe2 C30 C29 -164.2(3)
C32 Fe2 C30 C29 -83.0(2)
C23 Fe2 C30 C29 42.3(3)
C24 Fe2 C30 C29 77.0(2)
C26 Fe2 C30 C29 161.5(2)
C25 Fe2 C30 C29 119.6(2)
C31 Fe2 C30 C29 -119.5(3)
C29 C30 C31 C32 0.9(3)
Fe2 C30 C31 C32 -58.25(15)
C29 C30 C31 Fe2 59.10(16)
C28 Fe2 C31 C30 -81.86(19)
C29 Fe2 C31 C30 -37.49(17)
C27 Fe2 C31 C30 162.60(13)
C32 Fe2 C31 C30 -121.2(2)
C23 Fe2 C31 C30 -160.6(2)
C24 Fe2 C31 C30 40.8(3)
C26 Fe2 C31 C30 119.98(14)
C25 Fe2 C31 C30 77.54(16)
C28 Fe2 C31 C32 39.3(2)
C29 Fe2 C31 C32 83.7(2)
C27 Fe2 C31 C32 -76.2(2)
C23 Fe2 C31 C32 -39.4(3)
C24 Fe2 C31 C32 162.0(3)
C26 Fe2 C31 C32 -118.82(19)
C30 Fe2 C31 C32 121.2(2)
C25 Fe2 C31 C32 -161.26(19)
C30 C31 C32 C28 -1.6(3)
Fe2 C31 C32 C28 -60.13(15)
C30 C31 C32 Fe2 58.51(16)
C29 C28 C32 C31 1.8(3)
Fe2 C28 C32 C31 60.95(15)
C29 C28 C32 Fe2 -59.16(17)
C28 Fe2 C32 C31 -116.9(3)
C29 Fe2 C32 C31 -79.64(18)
C27 Fe2 C32 C31 122.29(16)
C23 Fe2 C32 C31 164.79(14)
C24 Fe2 C32 C31 -161.2(3)
C26 Fe2 C32 C31 80.09(19)
C30 Fe2 C32 C31 -36.24(16)
C25 Fe2 C32 C31 46.8(4)
C29 Fe2 C32 C28 37.22(16)
C27 Fe2 C32 C28 -120.85(17)
C23 Fe2 C32 C28 -78.35(19)
C24 Fe2 C32 C28 -44.4(4)
C26 Fe2 C32 C28 -163.05(15)
C30 Fe2 C32 C28 80.61(18)
C25 Fe2 C32 C28 163.7(2)
C31 Fe2 C32 C28 116.9(3)
